data_7062010
loop_
_publ_author_name
'Dhotare, Bhaskar B.'
'Kumar, Sahil'
'Wadawale, Amey'
'Nayak, Sandip K.'
'Kumar, Mukesh'
'Goswami, Dibakar'

_publ_section_title
;
 A metal-free approach to highly functionalized
 3-substituted-3-arylbenzofuran-2(3H)-ones
;
_journal_issue 45
_journal_name_full 'New Journal of Chemistry'
_journal_page_first 21906
_journal_page_last 21910
_journal_paper_doi 10.1039/D2NJ03404B
_journal_volume 46
_journal_year 2022
_chemical_formula_sum 'C17 H16 O3'
_chemical_formula_weight 268.30
_space_group_crystal_system monoclinic
_space_group_IT_number 14
_space_group_name_Hall '-P 2ybc'
_space_group_name_H-M_alt 'P 1 21/c 1'
_atom_sites_solution_hydrogens geom
_atom_sites_solution_primary iterative
_atom_sites_solution_secondary difmap
_audit_creation_method SHELXL-2017/1
_audit_update_record
;
2022-09-30 deposited with the CCDC.	2022-10-19 downloaded from the CCDC.
;
_cell_angle_alpha 90
_cell_angle_beta 100.558(2)
_cell_angle_gamma 90
_cell_formula_units_Z 4
_cell_length_a 8.60280(10)
_cell_length_b 10.12580(10)
_cell_length_c 17.0368(3)
_cell_measurement_reflns_used 13457
_cell_measurement_temperature 298(2)
_cell_measurement_theta_max 76.7010
_cell_measurement_theta_min 5.1220
_cell_volume 1458.95(4)
_computing_cell_refinement 'CrysAlisPro 1.171.40.57a (Rigaku OD, 2019)'
_computing_data_collection 'CrysAlisPro 1.171.40.57a (Rigaku OD, 2019)'
_computing_data_reduction 'CrysAlisPro 1.171.40.57a (Rigaku OD, 2019)'
_computing_molecular_graphics 'Ortep 3 for windows'
_computing_publication_material 'WinGX 2021.3'
_computing_structure_refinement 'SHELXL-2017/1 (Sheldrick, 2017)'
_computing_structure_solution 'SHELXT 2018/2 (Sheldrick, 2018)'
_diffrn_ambient_temperature 298(2)
_diffrn_detector 'Hybrid Pixel Array Detector'
_diffrn_detector_area_resol_mean 10.0000
_diffrn_detector_type HyPix
_diffrn_measured_fraction_theta_full 0.997
_diffrn_measured_fraction_theta_max 0.978
_diffrn_measurement_details
;
List of Runs (angles in degrees, time in seconds):

  # Type    Start    End  Width  t~exp~   \w     \q     \k     \f   Frames
#--------------------------------------------------------------------------
  1  \w    -54.00 -28.00   0.40    0.20    --  -48.17 124.00 -79.00   65
  2  \w    -89.00 -63.00   0.40    0.20    --  -48.17-148.00  36.00   65
  3  \w    -74.00 -48.00   0.40    0.20    --  -48.17 148.00  85.00   65
  4  \w   -117.00 -87.00   0.40    0.20    --  -48.17-124.00-158.00   75
  5  \w     48.00 109.20   0.40    0.20    --   48.17-148.00  36.00  153
  6  \w     49.00  84.20   0.40    0.20    --   48.17-124.00-158.00   88
  7  \w    -88.00 -62.00   0.40    0.80    --  -86.25 148.00  85.00   65
  8  \w   -127.00-102.60   0.40    0.80    --  -86.25-148.00  36.00   61
  9  \w    -80.00 -14.00   0.40    0.80    --  -86.25 124.00 -79.00  165
 10  \w   -110.00 -84.80   0.40    0.80    --  -86.25-124.00-158.00   63
 11  \w     48.00  73.20   0.40    0.80    --  107.39-124.00-158.00   63
 12  \w     96.00 122.00   0.40    0.80    --  107.39 124.00 -79.00   65
 13  \w     99.00 130.20   0.40    0.80    --  107.39 148.00  85.00   78
 14  \w    100.00 125.20   0.40    0.80    --  107.39-148.00  36.00   63
 15  \w   -119.00 -93.00   0.40    0.20    --  -48.17 -77.00 -90.00   65
 16  \w   -118.00 -90.00   0.40    0.20    --  -48.17-125.00-120.00   70
 17  \w   -115.00 -89.00   0.40    0.20    --  -48.17-125.00  90.00   65
 18  \w    -25.00  19.00   0.40    0.20    --  -48.17  19.00-120.00  110
 19  \w    -90.00 -26.00   0.40    0.20    --  -48.17 -77.00 -90.00  160
 20  \w    -24.00  25.20   0.40    0.20    --   48.17 -19.00  90.00  123
 21  \w    -41.00 -13.00   0.40    0.80    --  -86.25  37.00-150.00   70
 22  \w   -110.00 -70.00   0.40    0.80    --  -86.25 -77.00 -90.00  100
 23  \w   -140.00-114.00   0.40    0.80    --  -86.25   0.00   0.00   65
 24  \w   -100.00 -16.00   0.40    0.80    --  -86.25   0.00   0.00  210
 25  \w   -158.00-116.00   0.40    0.80    --  -86.25 -77.00 -90.00  105
 26  \w    -42.00 -16.00   0.40    0.80    --  -86.25  37.00 -30.00   65
 27  \w     98.00 138.00   0.40    0.80    --  107.39 125.00  30.00  100
 28  \w    111.00 174.20   0.40    0.80    --  107.39  37.00-150.00  158
 29  \w     47.00 105.00   0.40    0.80    --  107.39 -99.00  60.00  145
 30  \w     35.00  64.20   0.40    0.80    --  107.39 -57.00 -90.00   73
 31  \w     39.00 115.00   0.40    0.80    --  107.39-131.00  42.55  190
 32  \w     63.00 103.00   0.40    0.80    --  107.39-125.00 150.00  100
 33  \w     39.00  65.00   0.40    0.80    --  107.39 -57.00  60.00   65
 34  \w     35.00  74.20   0.40    0.80    --  107.39 -99.00  90.00   98
 35  \w    143.00 176.20   0.40    0.80    --  107.39 125.00  60.00   83
 36  \w     95.00 127.00   0.40    0.80    --  107.39 125.00  60.00   80
 37  \w     39.00  65.00   0.40    0.80    --  107.39 -57.00   0.00   65
 38  \w     41.00  66.20   0.40    0.80    --  107.39-125.00 -90.00   63
 39  \w     83.80 110.20   0.40    0.80    --  107.39-125.00 -90.00   66
 40  \w     35.00  65.00   0.40    0.80    --  107.39 -57.00  90.00   75
 41  \w     96.00 167.20   0.40    0.80    --  107.39  19.00-180.00  178
 42  \w     65.00 101.00   0.40    0.80    --  107.39 -77.00-150.00   90
 43  \w     36.00  60.80   0.40    0.80    --  107.39 -77.00-150.00   62
 44  \w     95.00 120.20   0.40    0.80    --  107.39 125.00 -60.00   63
 45  \w     86.00 126.40   0.40    0.80    --  107.39-146.00-145.36  101
 46  \w     43.00  90.20   0.40    0.80    --  107.39-125.00  60.00  118
 47  \w    137.00 173.00   0.40    0.80    --  107.39 125.00 -60.00   90
 48  \w     69.00  96.20   0.40    0.80    --  107.39 -99.00-150.00   68
;
_diffrn_measurement_device 'four-circle diffractometer'
_diffrn_measurement_device_type 'XtaLAB Synergy, Dualflex, HyPix'
_diffrn_measurement_method '\w scans'
_diffrn_orient_matrix_type 'CrysAlisPro convention (1999,Acta A55,543-557)'
_diffrn_orient_matrix_UB_11 -0.0603961000
_diffrn_orient_matrix_UB_12 -0.1160395000
_diffrn_orient_matrix_UB_13 0.0446507000
_diffrn_orient_matrix_UB_21 0.0867574000
_diffrn_orient_matrix_UB_22 0.0567231000
_diffrn_orient_matrix_UB_23 0.0800180000
_diffrn_orient_matrix_UB_31 -0.1483686000
_diffrn_orient_matrix_UB_32 0.0803810000
_diffrn_orient_matrix_UB_33 0.0079506000
_diffrn_radiation_monochromator mirror
_diffrn_radiation_probe x-ray
_diffrn_radiation_type 'Cu K\a'
_diffrn_radiation_wavelength 1.54184
_diffrn_reflns_av_R_equivalents 0.0384
_diffrn_reflns_av_unetI/netI 0.0247
_diffrn_reflns_Laue_measured_fraction_full 0.997
_diffrn_reflns_Laue_measured_fraction_max 0.978
_diffrn_reflns_limit_h_max 9
_diffrn_reflns_limit_h_min -10
_diffrn_reflns_limit_k_max 12
_diffrn_reflns_limit_k_min -12
_diffrn_reflns_limit_l_max 21
_diffrn_reflns_limit_l_min -20
_diffrn_reflns_number 17553
_diffrn_reflns_point_group_measured_fraction_full 0.997
_diffrn_reflns_point_group_measured_fraction_max 0.978
_diffrn_reflns_theta_full 67.684
_diffrn_reflns_theta_max 77.102
_diffrn_reflns_theta_min 5.104
_diffrn_source 'micro-focus sealed X-ray tube'
_diffrn_source_type 'PhotonJet (Cu) X-ray Source'
_exptl_absorpt_coefficient_mu 0.672
_exptl_absorpt_correction_T_max 1.00000
_exptl_absorpt_correction_T_min 0.84407
_exptl_absorpt_correction_type multi-scan
_exptl_absorpt_process_details
;
CrysAlisPro 1.171.40.57a (Rigaku Oxford Diffraction, 2019)
Empirical absorption correction using spherical harmonics,
 implemented in SCALE3 ABSPACK scaling algorithm.
;
_exptl_crystal_colour colourless
_exptl_crystal_density_diffrn 1.221
_exptl_crystal_description block
_exptl_crystal_F_000 568
_exptl_crystal_size_max 0.200
_exptl_crystal_size_mid 0.150
_exptl_crystal_size_min 0.100
_refine_diff_density_max 0.273
_refine_diff_density_min -0.204
_refine_diff_density_rms 0.049
_refine_ls_extinction_coef 0.0046(7)
_refine_ls_extinction_expression Fc^*^=kFc[1+0.001xFc^2^\l^3^/sin(2\q)]^-1/4^
_refine_ls_extinction_method 'SHELXL-2017/1 (Sheldrick 2017)'
_refine_ls_goodness_of_fit_ref 1.137
_refine_ls_hydrogen_treatment constr
_refine_ls_matrix_type full
_refine_ls_number_parameters 184
_refine_ls_number_reflns 3016
_refine_ls_number_restraints 0
_refine_ls_restrained_S_all 1.137
_refine_ls_R_factor_all 0.0613
_refine_ls_R_factor_gt 0.0448
_refine_ls_shift/su_max 0.000
_refine_ls_shift/su_mean 0.000
_refine_ls_structure_factor_coef Fsqd
_refine_ls_weighting_details 'w=1/[\s^2^(Fo^2^)+(0.0701P)^2^+0.2955P] where P=(Fo^2^+2Fc^2^)/3'
_refine_ls_weighting_scheme calc
_refine_ls_wR_factor_gt 0.1300
_refine_ls_wR_factor_ref 0.1509
_reflns_Friedel_coverage 0.000
_reflns_number_gt 2691
_reflns_number_total 3016
_reflns_threshold_expression 'I > 2\s(I)'
_cod_data_source_file d2nj03404b2.cif
_cod_data_source_block bd-26-19
_cod_depositor_comments 'Adding full bibliography for 7062009--7062013.cif.'
_cod_original_sg_symbol_H-M 'P 21/c'
_cod_database_code 7062010
_shelx_shelxl_version_number 2017/1
_shelx_space_group_comment
;
The symmetry employed for this shelxl refinement is uniquely defined
by the following loop, which should always be used as a source of
symmetry information in preference to the above space-group names.
They are only intended as comments.
;
_shelx_estimated_absorpt_t_min 0.877
_shelx_estimated_absorpt_t_max 0.936
_oxdiff_exptl_absorpt_empirical_full_min 0.537
_oxdiff_exptl_absorpt_empirical_full_max 1.759
_oxdiff_exptl_absorpt_empirical_details
;
Empirical correction (ABSPACK) includes:
- Absorption correction using spherical harmonics
- Frame scaling
;
_diffrn_oxdiff_digest_frames
;
0126e0c9efeccba3767a41cada5208418100035378a
;

loop_
_space_group_symop_operation_xyz
'x, y, z'
'-x, y+1/2, -z+1/2'
'-x, -y, -z'
'x, -y-1/2, z-1/2'

loop_
_atom_site_label
_atom_site_type_symbol
_atom_site_fract_x
_atom_site_fract_y
_atom_site_fract_z
_atom_site_U_iso_or_equiv
_atom_site_adp_type
_atom_site_occupancy
_atom_site_site_symmetry_order
_atom_site_calc_flag
_atom_site_refinement_flags_posn
_atom_site_refinement_flags_adp
_atom_site_refinement_flags_occupancy
_atom_site_disorder_assembly
_atom_site_disorder_group
C1 C 0.67849(16) 0.41381(13) 0.62805(8) 0.0438(3) Uani 1 1 d . . . . .
C2 C 0.70199(15) 0.29480(13) 0.57869(8) 0.0438(3) Uani 1 1 d . . . . .
C3 C 0.82093(16) 0.21825(14) 0.62090(9) 0.0479(3) Uani 1 1 d . . . . .
C4 C 0.8698(2) 0.10152(15) 0.59249(11) 0.0609(4) Uani 1 1 d . . . . .
H4 H 0.950611 0.051392 0.621895 0.073 Uiso 1 1 calc R U . . .
C5 C 0.7924(2) 0.06257(15) 0.51792(11) 0.0629(4) Uani 1 1 d . . . . .
H5 H 0.823698 -0.015384 0.496506 0.075 Uiso 1 1 calc R U . . .
C6 C 0.6692(2) 0.13504(16) 0.47323(9) 0.0576(4) Uani 1 1 d . . . . .
C7 C 0.62471(18) 0.25359(15) 0.50468(8) 0.0516(4) Uani 1 1 d . . . . .
H7 H 0.543653 0.304316 0.475919 0.062 Uiso 1 1 calc R U . . .
C8 C 0.5830(3) 0.0852(2) 0.39355(12) 0.0852(6) Uani 1 1 d . . . . .
H8A H 0.537528 0.158465 0.361600 0.128 Uiso 1 1 calc R U . . .
H8B H 0.500579 0.025632 0.401744 0.128 Uiso 1 1 calc R U . . .
H8C H 0.655935 0.039766 0.366629 0.128 Uiso 1 1 calc R U . . .
C9 C 0.81075(16) 0.39079(15) 0.70234(9) 0.0507(4) Uani 1 1 d . . . . .
C10 C 0.52058(15) 0.41707(13) 0.65657(8) 0.0438(3) Uani 1 1 d . . . . .
C11 C 0.4615(2) 0.53546(16) 0.67802(10) 0.0589(4) Uani 1 1 d . . . . .
H11 H 0.515758 0.613587 0.673070 0.071 Uiso 1 1 calc R U . . .
C12 C 0.3209(2) 0.5379(2) 0.70703(12) 0.0758(5) Uani 1 1 d . . . . .
H12 H 0.280285 0.618333 0.720275 0.091 Uiso 1 1 calc R U . . .
C13 C 0.2415(2) 0.4240(2) 0.71640(12) 0.0749(6) Uani 1 1 d . . . . .
H13 H 0.148302 0.426633 0.736710 0.090 Uiso 1 1 calc R U . . .
C14 C 0.2998(2) 0.3058(2) 0.69573(12) 0.0753(5) Uani 1 1 d . . . . .
H14 H 0.246052 0.227882 0.701911 0.090 Uiso 1 1 calc R U . . .
C15 C 0.43912(19) 0.30193(17) 0.66556(11) 0.0612(4) Uani 1 1 d . . . . .
H15 H 0.477915 0.221414 0.651293 0.073 Uiso 1 1 calc R U . . .
C16 C 0.8442(3) 0.5538(2) 0.56401(15) 0.0825(6) Uani 1 1 d . . . . .
H16A H 0.838537 0.505497 0.514391 0.099 Uiso 1 1 calc R U . . .
H16B H 0.931529 0.518611 0.602494 0.099 Uiso 1 1 calc R U . . .
C17 C 0.8703(4) 0.6931(2) 0.5508(2) 0.1203(10) Uani 1 1 d . . . . .
H17A H 0.783990 0.727295 0.512366 0.181 Uiso 1 1 calc R U . . .
H17B H 0.967181 0.703821 0.531022 0.181 Uiso 1 1 calc R U . . .
H17C H 0.877167 0.740281 0.600159 0.181 Uiso 1 1 calc R U . . .
O1 O 0.88507(12) 0.27284(11) 0.69552(6) 0.0558(3) Uani 1 1 d . . . . .
O2 O 0.84904(14) 0.46016(14) 0.75863(8) 0.0725(4) Uani 1 1 d . . . . .
O3 O 0.69938(13) 0.53767(10) 0.59328(7) 0.0570(3) Uani 1 1 d . . . . .

loop_
_atom_site_aniso_label
_atom_site_aniso_U_11
_atom_site_aniso_U_22
_atom_site_aniso_U_33
_atom_site_aniso_U_23
_atom_site_aniso_U_13
_atom_site_aniso_U_12
C1 0.0405(7) 0.0419(7) 0.0500(7) 0.0007(5) 0.0110(5) 0.0000(5)
C2 0.0414(7) 0.0428(7) 0.0492(7) 0.0047(5) 0.0136(5) 0.0058(5)
C3 0.0424(7) 0.0496(7) 0.0531(8) 0.0097(6) 0.0125(6) 0.0039(6)
C4 0.0578(9) 0.0506(8) 0.0763(10) 0.0135(7) 0.0181(8) 0.0168(7)
C5 0.0751(11) 0.0442(8) 0.0757(11) 0.0008(7) 0.0307(9) 0.0115(7)
C6 0.0720(10) 0.0508(8) 0.0538(8) -0.0024(6) 0.0215(7) 0.0009(7)
C7 0.0549(8) 0.0518(8) 0.0480(7) 0.0026(6) 0.0089(6) 0.0093(6)
C8 0.1155(18) 0.0770(13) 0.0629(11) -0.0180(9) 0.0153(11) 0.0003(12)
C9 0.0365(7) 0.0619(8) 0.0545(8) -0.0019(7) 0.0101(6) -0.0063(6)
C10 0.0370(6) 0.0486(7) 0.0449(7) -0.0026(5) 0.0056(5) 0.0011(5)
C11 0.0564(9) 0.0543(9) 0.0694(10) -0.0086(7) 0.0203(7) 0.0044(7)
C12 0.0618(10) 0.0832(13) 0.0869(13) -0.0158(10) 0.0252(9) 0.0179(9)
C13 0.0391(8) 0.1109(16) 0.0774(11) -0.0154(11) 0.0177(7) -0.0021(9)
C14 0.0506(9) 0.0860(13) 0.0934(13) -0.0089(10) 0.0237(9) -0.0204(9)
C15 0.0496(8) 0.0553(9) 0.0821(11) -0.0079(8) 0.0209(8) -0.0073(7)
C16 0.0737(12) 0.0685(11) 0.1179(17) 0.0198(11) 0.0507(12) -0.0022(9)
C17 0.1100(19) 0.0790(15) 0.186(3) 0.0298(17) 0.065(2) -0.0181(14)
O1 0.0432(5) 0.0640(7) 0.0572(6) 0.0076(5) 0.0013(4) 0.0039(4)
O2 0.0525(7) 0.0936(9) 0.0688(7) -0.0229(7) 0.0042(5) -0.0098(6)
O3 0.0584(6) 0.0436(6) 0.0744(7) 0.0076(5) 0.0263(5) 0.0019(4)

loop_
_atom_type_symbol
_atom_type_description
_atom_type_scat_dispersion_real
_atom_type_scat_dispersion_imag
_atom_type_scat_source
C C 0.0181 0.0091 'International Tables Vol C Tables 4.2.6.8 and 6.1.1.4'
H H 0.0000 0.0000 'International Tables Vol C Tables 4.2.6.8 and 6.1.1.4'
O O 0.0492 0.0322 'International Tables Vol C Tables 4.2.6.8 and 6.1.1.4'

loop_
_geom_angle_atom_site_label_1
_geom_angle_atom_site_label_2
_geom_angle_atom_site_label_3
_geom_angle
_geom_angle_site_symmetry_1
_geom_angle_site_symmetry_3
_geom_angle_publ_flag
O3 C1 C2 115.88(11) . . ?
O3 C1 C10 107.68(10) . . ?
C2 C1 C10 114.48(11) . . ?
O3 C1 C9 110.10(11) . . ?
C2 C1 C9 100.46(11) . . ?
C10 C1 C9 107.78(11) . . ?
C3 C2 C7 119.69(13) . . ?
C3 C2 C1 108.80(12) . . ?
C7 C2 C1 131.49(12) . . ?
C4 C3 C2 123.16(15) . . ?
C4 C3 O1 124.34(13) . . ?
C2 C3 O1 112.50(13) . . ?
C3 C4 C5 116.36(14) . . ?
C4 C5 C6 122.85(14) . . ?
C5 C6 C7 118.49(15) . . ?
C5 C6 C8 120.92(16) . . ?
C7 C6 C8 120.57(16) . . ?
C2 C7 C6 119.43(14) . . ?
O2 C9 O1 121.36(14) . . ?
O2 C9 C1 128.48(15) . . ?
O1 C9 C1 110.16(12) . . ?
C11 C10 C15 119.04(14) . . ?
C11 C10 C1 119.79(12) . . ?
C15 C10 C1 121.07(12) . . ?
C10 C11 C12 119.86(16) . . ?
C13 C12 C11 120.92(17) . . ?
C12 C13 C14 119.61(16) . . ?
C13 C14 C15 120.12(17) . . ?
C10 C15 C14 120.44(16) . . ?
O3 C16 C17 109.50(18) . . ?
C9 O1 C3 107.95(11) . . ?
C1 O3 C16 115.61(12) . . ?

loop_
_geom_bond_atom_site_label_1
_geom_bond_atom_site_label_2
_geom_bond_distance
_geom_bond_site_symmetry_2
_geom_bond_publ_flag
C1 O3 1.4125(16) . ?
C1 C2 1.5042(18) . ?
C1 C10 1.5246(18) . ?
C1 C9 1.5567(19) . ?
C2 C3 1.3768(19) . ?
C2 C7 1.378(2) . ?
C3 C4 1.372(2) . ?
C3 O1 1.4033(18) . ?
C4 C5 1.379(3) . ?
C5 C6 1.395(2) . ?
C6 C7 1.396(2) . ?
C6 C8 1.510(3) . ?
C9 O2 1.1856(18) . ?
C9 O1 1.3696(19) . ?
C10 C11 1.377(2) . ?
C10 C15 1.383(2) . ?
C11 C12 1.388(2) . ?
C12 C13 1.365(3) . ?
C13 C14 1.368(3) . ?
C14 C15 1.388(2) . ?
C16 O3 1.433(2) . ?
C16 C17 1.453(3) . ?
